data_1530622
loop_
_publ_author_name
'Pushcharovskii, D.Yu.'
'Karpov, O.G.'
'Leonyuk, N.I.'
'Belov, N.V.'

_publ_section_title
;
 Crystal structure of nonstoichiometric Nd, Al-dimetaborate Nd Al2.07 (B4
 O10) O0.6
;
_journal_name_full 'Doklady Akademii Nauk SSSR'
_journal_page_first 91
_journal_page_last 94
_journal_volume 241
_journal_year 1978
_chemical_formula_sum 'Al2.07 B4 Nd O10.6'
_chemical_name_systematic 'Nd Al2.07 (B4 O10) O0.6'
_space_group_IT_number 189
_symmetry_space_group_name_Hall 'P -6 -2'
_symmetry_space_group_name_H-M 'P -6 2 m'
_cell_angle_alpha 90
_cell_angle_beta 90
_cell_angle_gamma 120
_cell_formula_units_Z 1
_cell_length_a 4.588
_cell_length_b 4.588
_cell_length_c 9.298
_cell_volume 169.499
_citation_journal_id_ASTM DANKAS
_cod_data_source_file Pushcharovskii_DANKAS_1978_489.cif
_cod_data_source_block Al2.07B4Nd1O10.6
_cod_original_cell_volume 169.4989
_cod_original_formula_sum 'Al2.07 B4 Nd1 O10.6'
_cod_database_code 1530622

loop_
_symmetry_equiv_pos_as_xyz
x,y,z
-x+y,-x,-z
-y,x-y,z
x,y,-z
-x+y,-x,z
-y,x-y,-z
y,x,z
x-y,-y,-z
-x,-x+y,z
y,x,-z
x-y,-y,z
-x,-x+y,-z

loop_
_atom_site_label
_atom_site_type_symbol
_atom_site_fract_x
_atom_site_fract_y
_atom_site_fract_z
_atom_site_occupancy
_atom_site_U_iso_or_equiv
O1 O-2 0 0 0.5 0.6 0.0
O3 O-2 0.66667 0.33333 0.375 1 0.0
Al1 Al+3 0.612 0 0.5 0.69 0.0
O2 O-2 0.418 0 0.839 1 0.0
Nd1 Nd+3 0 0 0 1 0.0
B1 B+3 0.66667 0.33333 0.219 1 0.0
